data_1543441
loop_
_publ_author_name
'MacLeod, K. Cory'
'McWilliams, Sean F.'
'Mercado, Brandon Q.'
'Holland, Patrick L.'

_publ_section_title
;
 Stepwise N--H bond formation from N2-derived iron nitride, imide and
 amide intermediates to ammonia
;
_journal_issue 9
_journal_name_full 'Chem. Sci.'
_journal_page_first 5736
_journal_paper_doi 10.1039/C6SC00423G
_journal_volume 7
_journal_year 2016
_chemical_formula_moiety 'C40 H56 Fe N2 O'
_chemical_formula_sum 'C40 H56 Fe N2 O'
_chemical_formula_weight 636.71
_chemical_name_common mini-15021
_space_group_crystal_system monoclinic
_space_group_IT_number 14
_space_group_name_Hall '-P 2yn'
_space_group_name_H-M_alt 'P 1 21/n 1'
_symmetry_space_group_name_Hall '-P 2yn'
_symmetry_space_group_name_H-M 'P 1 21/n 1'
_atom_sites_solution_hydrogens geom
_atom_sites_solution_primary direct
_atom_sites_solution_secondary difmap
_audit_creation_method SHELXL-2014/7
_audit_update_record
;
2016-01-26 deposited with the CCDC.
2016-05-23 downloaded from the CCDC.
;
_cell_angle_alpha 90
_cell_angle_beta 96.681(7)
_cell_angle_gamma 90
_cell_formula_units_Z 4
_cell_length_a 10.9741(4)
_cell_length_b 21.7440(8)
_cell_length_c 15.2450(11)
_cell_measurement_reflns_used 50068
_cell_measurement_temperature 93(2)
_cell_measurement_theta_max 27.6
_cell_measurement_theta_min 3.1
_cell_volume 3613.1(3)
_computing_cell_refinement 'CrystalClear-SM Expert 2.0 r15 (Rigaku, 2011)'
_computing_data_collection 'CrystalClear-SM Expert 2.0 r15 (Rigaku, 2011)'
_computing_data_reduction 'CrystalClear-SM Expert 2.0 r15 (Rigaku, 2011)'
_computing_molecular_graphics
; 
Dolomanov, O.V.; Bourhis, L.J.; Gildea, R.J.; Howard, J.A.K.; Puschmann, H., 
OLEX2: A complete structure solution, refinement and analysis program
(2009). J. Appl. Cryst., 42, 339-341.
;
_computing_publication_material 'SHELXL-2013 (Sheldrick, 2013)'
_computing_structure_refinement 'SHELXL-2014/7 (Sheldrick, 2014)'
_computing_structure_solution 'SHELXS-2013 (Sheldrick, 2013)'
_diffrn_ambient_temperature 93(2)
_diffrn_detector_area_resol_mean 6.8
_diffrn_measured_fraction_theta_full 0.998
_diffrn_measured_fraction_theta_max 0.999
_diffrn_measurement_device_type 'Rigaku Mercury275R CCD'
_diffrn_measurement_method \w
_diffrn_radiation_type MoK\a
_diffrn_radiation_wavelength 0.71075
_diffrn_reflns_av_R_equivalents 0.0934
_diffrn_reflns_av_unetI/netI 0.0552
_diffrn_reflns_Laue_measured_fraction_full 0.998
_diffrn_reflns_Laue_measured_fraction_max 0.999
_diffrn_reflns_limit_h_max 14
_diffrn_reflns_limit_h_min -14
_diffrn_reflns_limit_k_max 28
_diffrn_reflns_limit_k_min -28
_diffrn_reflns_limit_l_max 19
_diffrn_reflns_limit_l_min -19
_diffrn_reflns_number 61279
_diffrn_reflns_point_group_measured_fraction_full 0.998
_diffrn_reflns_point_group_measured_fraction_max 0.999
_diffrn_reflns_theta_full 25.242
_diffrn_reflns_theta_max 27.485
_diffrn_reflns_theta_min 3.066
_diffrn_source 'Sealed Tube'
_exptl_absorpt_coefficient_mu 0.449
_exptl_absorpt_correction_T_max 0.965
_exptl_absorpt_correction_T_min 0.804
_exptl_absorpt_correction_type multi-scan
_exptl_absorpt_process_details 'Jacobson, R. (1998) Private Communication'
_exptl_crystal_colour Red
_exptl_crystal_density_diffrn 1.171
_exptl_crystal_density_method 'not measured'
_exptl_crystal_description Block
_exptl_crystal_F_000 1376
_exptl_crystal_size_max 0.200
_exptl_crystal_size_mid 0.190
_exptl_crystal_size_min 0.080
_refine_diff_density_max 0.322
_refine_diff_density_min -0.364
_refine_diff_density_rms 0.058
_refine_ls_extinction_method none
_refine_ls_goodness_of_fit_ref 1.151
_refine_ls_hydrogen_treatment constr
_refine_ls_matrix_type full
_refine_ls_number_parameters 413
_refine_ls_number_reflns 8271
_refine_ls_number_restraints 0
_refine_ls_restrained_S_all 1.151
_refine_ls_R_factor_all 0.1016
_refine_ls_R_factor_gt 0.0697
_refine_ls_shift/su_max 0.001
_refine_ls_shift/su_mean 0.000
_refine_ls_structure_factor_coef Fsqd
_refine_ls_weighting_details 'w=1/[\s^2^(Fo^2^)+(0.0375P)^2^+3.0649P] where P=(Fo^2^+2Fc^2^)/3'
_refine_ls_weighting_scheme calc
_refine_ls_wR_factor_gt 0.1171
_refine_ls_wR_factor_ref 0.1268
_reflns_Friedel_coverage 0.000
_reflns_number_gt 6256
_reflns_number_total 8271
_reflns_threshold_expression 'I > 2\s(I)'
_cod_data_source_file c6sc00423g2.cif
_cod_data_source_block 2
_cod_depositor_comments 'Adding full bibliography for 1543441--1543447.cif.'
_cod_database_code 1543441
_shelx_shelxl_version_number 2014/7
_shelx_space_group_comment
; 
The symmetry employed for this shelxl refinement is uniquely defined 
by the following loop, which should always be used as a source of 
symmetry information in preference to the above space-group names. 
They are only intended as comments. 
;
_shelx_estimated_absorpt_t_min 0.916
_shelx_estimated_absorpt_t_max 0.965

loop_
_space_group_symop_operation_xyz
'x, y, z'
'-x+1/2, y+1/2, -z+1/2'
'-x, -y, -z'
'x-1/2, -y-1/2, z-1/2'

loop_
_atom_site_label
_atom_site_type_symbol
_atom_site_fract_x
_atom_site_fract_y
_atom_site_fract_z
_atom_site_U_iso_or_equiv
_atom_site_adp_type
_atom_site_occupancy
_atom_site_site_symmetry_order
_atom_site_calc_flag
_atom_site_refinement_flags_posn
_atom_site_refinement_flags_adp
Fe1 Fe 0.17095(3) 0.74860(2) 0.54575(2) 0.02063(10) Uani 1 1 d . .
N11 N 0.1216(2) 0.83505(9) 0.52358(14) 0.0209(5) Uani 1 1 d . .
N21 N 0.07617(19) 0.74368(9) 0.64830(14) 0.0211(5) Uani 1 1 d . .
C11 C -0.0170(3) 0.92362(12) 0.51437(19) 0.0280(6) Uani 1 1 d . .
H11A H 0.0566 0.9457 0.5012 0.042 Uiso 1 1 calc R U
H11B H -0.0557 0.9462 0.5594 0.042 Uiso 1 1 calc R U
H11C H -0.0748 0.9203 0.4605 0.042 Uiso 1 1 calc R U
C21 C 0.0185(2) 0.85987(11) 0.54830(17) 0.0210(6) Uani 1 1 d . .
C31 C -0.0540(2) 0.83192(11) 0.60734(17) 0.0205(5) Uani 1 1 d . .
C41 C -0.0180(2) 0.78076(11) 0.66124(17) 0.0197(5) Uani 1 1 d . .
C51 C -0.0868(2) 0.76825(12) 0.73998(18) 0.0232(6) Uani 1 1 d . .
H51A H -0.1660 0.7491 0.7198 0.035 Uiso 1 1 calc R U
H51B H -0.1005 0.8071 0.7700 0.035 Uiso 1 1 calc R U
H51C H -0.0384 0.7405 0.7810 0.035 Uiso 1 1 calc R U
C61 C -0.1751(2) 0.86303(13) 0.62075(19) 0.0278(6) Uani 1 1 d . .
H61A H -0.2282 0.8336 0.6469 0.042 Uiso 1 1 calc R U
H61B H -0.2158 0.8771 0.5636 0.042 Uiso 1 1 calc R U
H61C H -0.1590 0.8984 0.6603 0.042 Uiso 1 1 calc R U
C12 C 0.2024(3) 0.87306(12) 0.47911(18) 0.0250(6) Uani 1 1 d . .
C22 C 0.2938(3) 0.90626(13) 0.5303(2) 0.0326(7) Uani 1 1 d . .
C32 C 0.3728(3) 0.94233(16) 0.4875(2) 0.0496(9) Uani 1 1 d . .
H32 H 0.4346 0.9656 0.5214 0.060 Uiso 1 1 calc R U
C42 C 0.3633(3) 0.94495(18) 0.3968(3) 0.0543(10) Uani 1 1 d . .
H42 H 0.4186 0.9696 0.3685 0.065 Uiso 1 1 calc R U
C52 C 0.2742(3) 0.91201(16) 0.3475(2) 0.0463(9) Uani 1 1 d . .
H52 H 0.2683 0.9142 0.2849 0.056 Uiso 1 1 calc R U
C62 C 0.1917(3) 0.87530(13) 0.3868(2) 0.0319(7) Uani 1 1 d . .
C72 C 0.3090(3) 0.90327(15) 0.6293(2) 0.0415(8) Uani 1 1 d . .
H72A H 0.2285 0.8982 0.6502 0.062 Uiso 1 1 calc R U
H72B H 0.3469 0.9414 0.6534 0.062 Uiso 1 1 calc R U
H72C H 0.3615 0.8683 0.6490 0.062 Uiso 1 1 calc R U
C82 C 0.0938(4) 0.84011(16) 0.3314(2) 0.0474(9) Uani 1 1 d . .
H82A H 0.0848 0.7994 0.3575 0.071 Uiso 1 1 calc R U
H82B H 0.1165 0.8355 0.2715 0.071 Uiso 1 1 calc R U
H82C H 0.0159 0.8624 0.3291 0.071 Uiso 1 1 calc R U
C13 C 0.1135(2) 0.69560(12) 0.71086(18) 0.0224(6) Uani 1 1 d . .
C23 C 0.2046(2) 0.70704(13) 0.78046(19) 0.0252(6) Uani 1 1 d . .
C33 C 0.2443(3) 0.65920(13) 0.8368(2) 0.0314(7) Uani 1 1 d . .
H33 H 0.3061 0.6666 0.8846 0.038 Uiso 1 1 calc R U
C43 C 0.1951(3) 0.60071(13) 0.8245(2) 0.0351(7) Uani 1 1 d . .
H43 H 0.2239 0.5681 0.8630 0.042 Uiso 1 1 calc R U
C53 C 0.1045(3) 0.59020(13) 0.7561(2) 0.0334(7) Uani 1 1 d . .
H53 H 0.0714 0.5500 0.7478 0.040 Uiso 1 1 calc R U
C63 C 0.0596(2) 0.63704(12) 0.69850(19) 0.0248(6) Uani 1 1 d . .
C73 C 0.2554(3) 0.77096(14) 0.7964(2) 0.0352(7) Uani 1 1 d . .
H73A H 0.2935 0.7846 0.7447 0.053 Uiso 1 1 calc R U
H73B H 0.3171 0.7707 0.8484 0.053 Uiso 1 1 calc R U
H73C H 0.1888 0.7992 0.8066 0.053 Uiso 1 1 calc R U
C83 C -0.0488(3) 0.62556(13) 0.63038(19) 0.0309(7) Uani 1 1 d . .
H83A H -0.1249 0.6325 0.6568 0.046 Uiso 1 1 calc R U
H83B H -0.0466 0.5830 0.6095 0.046 Uiso 1 1 calc R U
H83C H -0.0454 0.6537 0.5805 0.046 Uiso 1 1 calc R U
O14 O 0.25084(18) 0.70054(9) 0.47370(12) 0.0285(4) Uani 1 1 d . .
C14 C 0.3306(2) 0.66009(11) 0.44563(16) 0.0205(5) Uani 1 1 d . .
C24 C 0.4575(2) 0.66622(12) 0.47021(17) 0.0225(6) Uani 1 1 d . .
C34 C 0.5360(2) 0.62418(12) 0.43634(18) 0.0241(6) Uani 1 1 d . .
H34 H 0.6218 0.6287 0.4523 0.029 Uiso 1 1 calc R U
C44 C 0.4955(2) 0.57619(11) 0.38070(17) 0.0205(5) Uani 1 1 d . .
C54 C 0.3692(2) 0.57098(11) 0.35875(16) 0.0188(5) Uani 1 1 d . .
H54 H 0.3389 0.5381 0.3214 0.023 Uiso 1 1 calc R U
C64 C 0.2851(2) 0.61141(11) 0.38871(16) 0.0187(5) Uani 1 1 d . .
C74 C 0.5104(3) 0.71843(13) 0.5320(2) 0.0322(7) Uani 1 1 d . .
C84 C 0.4507(4) 0.71938(17) 0.6183(2) 0.0561(11) Uani 1 1 d . .
H84A H 0.3676 0.7363 0.6068 0.084 Uiso 1 1 calc R U
H84B H 0.4997 0.7451 0.6619 0.084 Uiso 1 1 calc R U
H84C H 0.4467 0.6774 0.6411 0.084 Uiso 1 1 calc R U
C94 C 0.4927(3) 0.78071(13) 0.4853(2) 0.0352(7) Uani 1 1 d . .
H94A H 0.5410 0.7818 0.4351 0.053 Uiso 1 1 calc R U
H94B H 0.5200 0.8137 0.5268 0.053 Uiso 1 1 calc R U
H94C H 0.4057 0.7865 0.4640 0.053 Uiso 1 1 calc R U
C104 C 0.6482(3) 0.71003(17) 0.5585(3) 0.0670(13) Uani 1 1 d . .
H10A H 0.6632 0.6700 0.5874 0.101 Uiso 1 1 calc R U
H10B H 0.6786 0.7428 0.5995 0.101 Uiso 1 1 calc R U
H10C H 0.6912 0.7119 0.5057 0.101 Uiso 1 1 calc R U
C114 C 0.5820(2) 0.52842(12) 0.34596(19) 0.0254(6) Uani 1 1 d . .
C124 C 0.7166(3) 0.54594(15) 0.3680(2) 0.0414(8) Uani 1 1 d . .
H12A H 0.7311 0.5863 0.3424 0.062 Uiso 1 1 calc R U
H12B H 0.7683 0.5151 0.3435 0.062 Uiso 1 1 calc R U
H12C H 0.7371 0.5478 0.4322 0.062 Uiso 1 1 calc R U
C134 C 0.5534(3) 0.52336(15) 0.2452(2) 0.0396(8) Uani 1 1 d . .
H13A H 0.4696 0.5081 0.2303 0.059 Uiso 1 1 calc R U
H13B H 0.6113 0.4948 0.2225 0.059 Uiso 1 1 calc R U
H13C H 0.5611 0.5640 0.2185 0.059 Uiso 1 1 calc R U
C144 C 0.5623(3) 0.46553(13) 0.3866(2) 0.0371(7) Uani 1 1 d . .
H14A H 0.5810 0.4680 0.4509 0.056 Uiso 1 1 calc R U
H14B H 0.6164 0.4353 0.3633 0.056 Uiso 1 1 calc R U
H14C H 0.4766 0.4529 0.3715 0.056 Uiso 1 1 calc R U
C154 C 0.1472(2) 0.60189(12) 0.36304(18) 0.0239(6) Uani 1 1 d . .
C164 C 0.0868(3) 0.58566(17) 0.4460(2) 0.0423(8) Uani 1 1 d . .
H16A H 0.1196 0.5464 0.4700 0.063 Uiso 1 1 calc R U
H16B H -0.0021 0.5821 0.4305 0.063 Uiso 1 1 calc R U
H16C H 0.1044 0.6181 0.4903 0.063 Uiso 1 1 calc R U
C174 C 0.0875(3) 0.65951(14) 0.3177(2) 0.0361(8) Uani 1 1 d . .
H17A H 0.0983 0.6945 0.3584 0.054 Uiso 1 1 calc R U
H17B H -0.0002 0.6520 0.3013 0.054 Uiso 1 1 calc R U
H17C H 0.1265 0.6687 0.2645 0.054 Uiso 1 1 calc R U
C184 C 0.1197(3) 0.54926(13) 0.2969(2) 0.0316(7) Uani 1 1 d . .
H18A H 0.1549 0.5589 0.2423 0.047 Uiso 1 1 calc R U
H18B H 0.0307 0.5442 0.2838 0.047 Uiso 1 1 calc R U
H18C H 0.1560 0.5111 0.3222 0.047 Uiso 1 1 calc R U

loop_
_atom_site_aniso_label
_atom_site_aniso_U_11
_atom_site_aniso_U_22
_atom_site_aniso_U_33
_atom_site_aniso_U_23
_atom_site_aniso_U_13
_atom_site_aniso_U_12
Fe1 0.02228(18) 0.01467(17) 0.02571(19) -0.00171(17) 0.00597(14) -0.00022(17)
N11 0.0251(12) 0.0148(11) 0.0226(12) -0.0004(9) 0.0028(9) -0.0024(9)
N21 0.0229(11) 0.0137(10) 0.0272(12) 0.0023(9) 0.0051(9) -0.0005(9)
C11 0.0344(16) 0.0173(13) 0.0322(16) 0.0016(12) 0.0039(13) 0.0026(12)
C21 0.0262(14) 0.0146(12) 0.0215(14) -0.0047(10) 0.0004(11) 0.0002(10)
C31 0.0211(13) 0.0144(12) 0.0256(14) -0.0036(11) 0.0006(11) -0.0002(10)
C41 0.0209(13) 0.0157(13) 0.0220(14) -0.0053(10) 0.0003(10) -0.0059(10)
C51 0.0218(14) 0.0211(13) 0.0270(14) -0.0026(11) 0.0042(11) 0.0015(10)
C61 0.0266(15) 0.0235(14) 0.0335(16) -0.0002(12) 0.0040(12) 0.0010(12)
C12 0.0307(15) 0.0167(13) 0.0281(15) 0.0030(11) 0.0064(12) 0.0006(11)
C22 0.0351(17) 0.0278(16) 0.0347(17) 0.0058(13) 0.0035(13) -0.0100(13)
C32 0.049(2) 0.049(2) 0.049(2) 0.0144(17) -0.0001(17) -0.0262(17)
C42 0.054(2) 0.059(2) 0.052(2) 0.0200(19) 0.0163(18) -0.0207(19)
C52 0.062(2) 0.045(2) 0.0346(19) 0.0107(16) 0.0197(17) -0.0018(18)
C62 0.0402(18) 0.0260(15) 0.0303(16) 0.0002(13) 0.0081(13) 0.0033(13)
C72 0.047(2) 0.0381(18) 0.0371(18) 0.0053(15) -0.0058(15) -0.0196(15)
C82 0.075(3) 0.041(2) 0.0255(17) -0.0058(15) 0.0032(17) -0.0096(18)
C13 0.0200(13) 0.0176(13) 0.0312(15) 0.0044(11) 0.0101(11) 0.0032(10)
C23 0.0205(14) 0.0245(14) 0.0315(16) 0.0042(12) 0.0064(12) -0.0007(11)
C33 0.0218(15) 0.0316(16) 0.0401(18) 0.0072(13) 0.0006(13) 0.0025(12)
C43 0.0322(17) 0.0243(15) 0.049(2) 0.0156(14) 0.0067(14) 0.0062(13)
C53 0.0339(17) 0.0184(14) 0.050(2) 0.0060(13) 0.0115(14) -0.0001(12)
C63 0.0228(14) 0.0204(13) 0.0326(16) 0.0016(12) 0.0095(12) -0.0009(11)
C73 0.0346(17) 0.0291(15) 0.0406(18) 0.0050(13) -0.0017(14) -0.0112(13)
C83 0.0325(16) 0.0259(15) 0.0351(17) -0.0007(13) 0.0075(13) -0.0084(12)
O14 0.0318(11) 0.0263(10) 0.0269(10) -0.0091(8) 0.0016(8) 0.0066(8)
C14 0.0267(14) 0.0186(12) 0.0157(13) 0.0023(10) 0.0001(10) 0.0052(11)
C24 0.0248(14) 0.0173(13) 0.0237(14) 0.0011(11) -0.0052(11) 0.0008(11)
C34 0.0185(13) 0.0213(14) 0.0306(15) 0.0064(11) -0.0047(11) -0.0008(10)
C44 0.0228(13) 0.0150(12) 0.0239(14) 0.0064(10) 0.0036(11) 0.0015(10)
C54 0.0242(14) 0.0131(12) 0.0185(13) 0.0005(10) 0.0006(10) -0.0005(10)
C64 0.0217(13) 0.0147(12) 0.0194(13) 0.0019(10) 0.0018(10) -0.0002(10)
C74 0.0372(17) 0.0230(15) 0.0322(17) -0.0040(12) -0.0139(13) 0.0000(13)
C84 0.096(3) 0.044(2) 0.0244(17) -0.0075(15) -0.0087(18) -0.019(2)
C94 0.0424(18) 0.0250(15) 0.0361(18) -0.0052(13) -0.0048(14) -0.0079(13)
C104 0.048(2) 0.043(2) 0.098(3) -0.027(2) -0.044(2) 0.0064(17)
C114 0.0219(14) 0.0216(14) 0.0334(16) 0.0067(12) 0.0069(12) 0.0061(11)
C124 0.0269(16) 0.0357(18) 0.062(2) 0.0052(16) 0.0083(15) 0.0092(14)
C134 0.046(2) 0.0377(18) 0.0374(18) 0.0053(15) 0.0140(15) 0.0171(15)
C144 0.0436(19) 0.0236(16) 0.0455(19) 0.0062(14) 0.0115(15) 0.0100(13)
C154 0.0180(13) 0.0222(14) 0.0314(15) -0.0027(12) 0.0030(11) -0.0010(11)
C164 0.0301(17) 0.055(2) 0.044(2) -0.0065(16) 0.0138(15) -0.0109(15)
C174 0.0260(16) 0.0330(17) 0.0455(19) -0.0105(14) -0.0121(14) 0.0092(13)
C184 0.0241(15) 0.0267(15) 0.0427(18) -0.0073(13) -0.0022(13) -0.0063(12)

loop_
_atom_type_symbol
_atom_type_description
_atom_type_scat_dispersion_real
_atom_type_scat_dispersion_imag
_atom_type_scat_source
C C 0.0033 0.0016 'International Tables Vol C Tables 4.2.6.8 and 6.1.1.4'
H H 0.0000 0.0000 'International Tables Vol C Tables 4.2.6.8 and 6.1.1.4'
Fe Fe 0.3463 0.8444 'International Tables Vol C Tables 4.2.6.8 and 6.1.1.4'
N N 0.0061 0.0033 'International Tables Vol C Tables 4.2.6.8 and 6.1.1.4'
O O 0.0106 0.0060 'International Tables Vol C Tables 4.2.6.8 and 6.1.1.4'

loop_
_geom_angle_atom_site_label_1
_geom_angle_atom_site_label_2
_geom_angle_atom_site_label_3
_geom_angle
O14 Fe1 N11 125.94(9)
O14 Fe1 N21 141.50(9)
N11 Fe1 N21 91.60(9)
C21 N11 C12 119.1(2)
C21 N11 Fe1 123.79(17)
C12 N11 Fe1 117.15(17)
C41 N21 C13 120.1(2)
C41 N21 Fe1 124.58(17)
C13 N21 Fe1 115.27(16)
C21 C11 H11A 109.5
C21 C11 H11B 109.5
H11A C11 H11B 109.5
C21 C11 H11C 109.5
H11A C11 H11C 109.5
H11B C11 H11C 109.5
N11 C21 C31 124.2(2)
N11 C21 C11 117.5(2)
C31 C21 C11 118.2(2)
C21 C31 C41 124.8(2)
C21 C31 C61 117.4(2)
C41 C31 C61 117.5(2)
N21 C41 C31 123.8(2)
N21 C41 C51 118.1(2)
C31 C41 C51 118.1(2)
C41 C51 H51A 109.5
C41 C51 H51B 109.5
H51A C51 H51B 109.5
C41 C51 H51C 109.5
H51A C51 H51C 109.5
H51B C51 H51C 109.5
C31 C61 H61A 109.5
C31 C61 H61B 109.5
H61A C61 H61B 109.5
C31 C61 H61C 109.5
H61A C61 H61C 109.5
H61B C61 H61C 109.5
C22 C12 C62 121.0(3)
C22 C12 N11 118.4(2)
C62 C12 N11 120.7(2)
C32 C22 C12 118.4(3)
C32 C22 C72 119.7(3)
C12 C22 C72 121.9(3)
C42 C32 C22 121.2(3)
C42 C32 H32 119.4
C22 C32 H32 119.4
C52 C42 C32 119.8(3)
C52 C42 H42 120.1
C32 C42 H42 120.1
C42 C52 C62 121.6(3)
C42 C52 H52 119.2
C62 C52 H52 119.2
C52 C62 C12 118.0(3)
C52 C62 C82 120.7(3)
C12 C62 C82 121.3(3)
C22 C72 H72A 109.5
C22 C72 H72B 109.5
H72A C72 H72B 109.5
C22 C72 H72C 109.5
H72A C72 H72C 109.5
H72B C72 H72C 109.5
C62 C82 H82A 109.5
C62 C82 H82B 109.5
H82A C82 H82B 109.5
C62 C82 H82C 109.5
H82A C82 H82C 109.5
H82B C82 H82C 109.5
C23 C13 C63 121.1(2)
C23 C13 N21 119.8(2)
C63 C13 N21 119.0(2)
C33 C23 C13 118.9(3)
C33 C23 C73 120.5(3)
C13 C23 C73 120.5(2)
C43 C33 C23 121.0(3)
C43 C33 H33 119.5
C23 C33 H33 119.5
C53 C43 C33 119.4(3)
C53 C43 H43 120.3
C33 C43 H43 120.3
C43 C53 C63 121.8(3)
C43 C53 H53 119.1
C63 C53 H53 119.1
C53 C63 C13 117.6(3)
C53 C63 C83 120.4(3)
C13 C63 C83 121.9(2)
C23 C73 H73A 109.5
C23 C73 H73B 109.5
H73A C73 H73B 109.5
C23 C73 H73C 109.5
H73A C73 H73C 109.5
H73B C73 H73C 109.5
C63 C83 H83A 109.5
C63 C83 H83B 109.5
H83A C83 H83B 109.5
C63 C83 H83C 109.5
H83A C83 H83C 109.5
H83B C83 H83C 109.5
C14 O14 Fe1 161.32(18)
O14 C14 C24 120.9(2)
O14 C14 C64 119.1(2)
C24 C14 C64 120.0(2)
C34 C24 C14 118.3(2)
C34 C24 C74 120.2(2)
C14 C24 C74 121.5(2)
C44 C34 C24 123.5(2)
C44 C34 H34 118.2
C24 C34 H34 118.2
C34 C44 C54 116.6(2)
C34 C44 C114 123.5(2)
C54 C44 C114 119.9(2)
C64 C54 C44 123.4(2)
C64 C54 H54 118.3
C44 C54 H54 118.3
C54 C64 C14 118.2(2)
C54 C64 C154 120.3(2)
C14 C64 C154 121.5(2)
C104 C74 C94 107.2(3)
C104 C74 C84 106.4(3)
C94 C74 C84 110.0(3)
C104 C74 C24 111.3(3)
C94 C74 C24 110.3(2)
C84 C74 C24 111.4(3)
C74 C84 H84A 109.5
C74 C84 H84B 109.5
H84A C84 H84B 109.5
C74 C84 H84C 109.5
H84A C84 H84C 109.5
H84B C84 H84C 109.5
C74 C94 H94A 109.5
C74 C94 H94B 109.5
H94A C94 H94B 109.5
C74 C94 H94C 109.5
H94A C94 H94C 109.5
H94B C94 H94C 109.5
C74 C104 H10A 109.5
C74 C104 H10B 109.5
H10A C104 H10B 109.5
C74 C104 H10C 109.5
H10A C104 H10C 109.5
H10B C104 H10C 109.5
C124 C114 C144 108.3(2)
C124 C114 C134 108.5(3)
C144 C114 C134 108.6(2)
C124 C114 C44 112.1(2)
C144 C114 C44 110.0(2)
C134 C114 C44 109.2(2)
C114 C124 H12A 109.5
C114 C124 H12B 109.5
H12A C124 H12B 109.5
C114 C124 H12C 109.5
H12A C124 H12C 109.5
H12B C124 H12C 109.5
C114 C134 H13A 109.5
C114 C134 H13B 109.5
H13A C134 H13B 109.5
C114 C134 H13C 109.5
H13A C134 H13C 109.5
H13B C134 H13C 109.5
C114 C144 H14A 109.5
C114 C144 H14B 109.5
H14A C144 H14B 109.5
C114 C144 H14C 109.5
H14A C144 H14C 109.5
H14B C144 H14C 109.5
C184 C154 C64 112.4(2)
C184 C154 C164 107.4(2)
C64 C154 C164 109.2(2)
C184 C154 C174 105.7(2)
C64 C154 C174 111.1(2)
C164 C154 C174 110.8(2)
C154 C164 H16A 109.5
C154 C164 H16B 109.5
H16A C164 H16B 109.5
C154 C164 H16C 109.5
H16A C164 H16C 109.5
H16B C164 H16C 109.5
C154 C174 H17A 109.5
C154 C174 H17B 109.5
H17A C174 H17B 109.5
C154 C174 H17C 109.5
H17A C174 H17C 109.5
H17B C174 H17C 109.5
C154 C184 H18A 109.5
C154 C184 H18B 109.5
H18A C184 H18B 109.5
C154 C184 H18C 109.5
H18A C184 H18C 109.5
H18B C184 H18C 109.5

loop_
_geom_bond_atom_site_label_1
_geom_bond_atom_site_label_2
_geom_bond_distance
Fe1 O14 1.8142(18)
Fe1 N11 1.974(2)
Fe1 N21 1.979(2)
N11 C21 1.347(3)
N11 C12 1.438(3)
N21 C41 1.343(3)
N21 C13 1.442(3)
C11 C21 1.514(4)
C11 H11A 0.9800
C11 H11B 0.9800
C11 H11C 0.9800
C21 C31 1.407(4)
C31 C41 1.412(4)
C31 C61 1.525(4)
C41 C51 1.516(4)
C51 H51A 0.9800
C51 H51B 0.9800
C51 H51C 0.9800
C61 H61A 0.9800
C61 H61B 0.9800
C61 H61C 0.9800
C12 C22 1.398(4)
C12 C62 1.400(4)
C22 C32 1.387(4)
C22 C72 1.500(4)
C32 C42 1.376(5)
C32 H32 0.9500
C42 C52 1.364(5)
C42 H42 0.9500
C52 C62 1.393(4)
C52 H52 0.9500
C62 C82 1.497(4)
C72 H72A 0.9800
C72 H72B 0.9800
C72 H72C 0.9800
C82 H82A 0.9800
C82 H82B 0.9800
C82 H82C 0.9800
C13 C23 1.393(4)
C13 C63 1.407(4)
C23 C33 1.386(4)
C23 C73 1.507(4)
C33 C43 1.386(4)
C33 H33 0.9500
C43 C53 1.374(4)
C43 H43 0.9500
C53 C63 1.397(4)
C53 H53 0.9500
C63 C83 1.506(4)
C73 H73A 0.9800
C73 H73B 0.9800
C73 H73C 0.9800
C83 H83A 0.9800
C83 H83B 0.9800
C83 H83C 0.9800
O14 C14 1.345(3)
C14 C24 1.406(4)
C14 C64 1.421(3)
C24 C34 1.396(4)
C24 C74 1.545(4)
C34 C44 1.385(4)
C34 H34 0.9500
C44 C54 1.392(4)
C44 C114 1.542(4)
C54 C64 1.389(3)
C54 H54 0.9500
C64 C154 1.533(4)
C74 C104 1.531(4)
C74 C94 1.532(4)
C74 C84 1.535(5)
C84 H84A 0.9800
C84 H84B 0.9800
C84 H84C 0.9800
C94 H94A 0.9800
C94 H94B 0.9800
C94 H94C 0.9800
C104 H10A 0.9800
C104 H10B 0.9800
C104 H10C 0.9800
C114 C124 1.525(4)
C114 C144 1.527(4)
C114 C134 1.536(4)
C124 H12A 0.9800
C124 H12B 0.9800
C124 H12C 0.9800
C134 H13A 0.9800
C134 H13B 0.9800
C134 H13C 0.9800
C144 H14A 0.9800
C144 H14B 0.9800
C144 H14C 0.9800
C154 C184 1.532(4)
C154 C164 1.535(4)
C154 C174 1.540(4)
C164 H16A 0.9800
C164 H16B 0.9800
C164 H16C 0.9800
C174 H17A 0.9800
C174 H17B 0.9800
C174 H17C 0.9800
C184 H18A 0.9800
C184 H18B 0.9800
C184 H18C 0.9800

loop_
_geom_torsion_atom_site_label_1
_geom_torsion_atom_site_label_2
_geom_torsion_atom_site_label_3
_geom_torsion_atom_site_label_4
_geom_torsion
C12 N11 C21 C31 -166.3(2)
Fe1 N11 C21 C31 13.1(4)
C12 N11 C21 C11 9.9(4)
Fe1 N11 C21 C11 -170.69(18)
N11 C21 C31 C41 12.7(4)
C11 C21 C31 C41 -163.5(2)
N11 C21 C31 C61 -173.7(2)
C11 C21 C31 C61 10.1(4)
C13 N21 C41 C31 174.7(2)
Fe1 N21 C41 C31 -6.2(3)
C13 N21 C41 C51 -3.2(3)
Fe1 N21 C41 C51 175.86(17)
C21 C31 C41 N21 -16.4(4)
C61 C31 C41 N21 170.0(2)
C21 C31 C41 C51 161.5(2)
C61 C31 C41 C51 -12.2(3)
C21 N11 C12 C22 88.4(3)
Fe1 N11 C12 C22 -91.1(3)
C21 N11 C12 C62 -93.4(3)
Fe1 N11 C12 C62 87.1(3)
C62 C12 C22 C32 1.0(5)
N11 C12 C22 C32 179.2(3)
C62 C12 C22 C72 -178.4(3)
N11 C12 C22 C72 -0.2(4)
C12 C22 C32 C42 -1.0(5)
C72 C22 C32 C42 178.4(4)
C22 C32 C42 C52 0.5(6)
C32 C42 C52 C62 -0.1(6)
C42 C52 C62 C12 0.1(5)
C42 C52 C62 C82 179.3(3)
C22 C12 C62 C52 -0.5(4)
N11 C12 C62 C52 -178.7(3)
C22 C12 C62 C82 -179.7(3)
N11 C12 C62 C82 2.1(4)
C41 N21 C13 C23 -92.1(3)
Fe1 N21 C13 C23 88.8(3)
C41 N21 C13 C63 90.1(3)
Fe1 N21 C13 C63 -89.1(2)
C63 C13 C23 C33 1.6(4)
N21 C13 C23 C33 -176.2(2)
C63 C13 C23 C73 -175.9(3)
N21 C13 C23 C73 6.3(4)
C13 C23 C33 C43 0.3(4)
C73 C23 C33 C43 177.8(3)
C23 C33 C43 C53 -0.9(5)
C33 C43 C53 C63 -0.3(5)
C43 C53 C63 C13 2.1(4)
C43 C53 C63 C83 -173.5(3)
C23 C13 C63 C53 -2.8(4)
N21 C13 C63 C53 175.1(2)
C23 C13 C63 C83 172.8(2)
N21 C13 C63 C83 -9.4(4)
N11 Fe1 O14 C14 136.3(6)
N21 Fe1 O14 C14 -58.4(6)
Fe1 O14 C14 C24 -51.9(7)
Fe1 O14 C14 C64 129.5(5)
O14 C14 C24 C34 -177.6(2)
C64 C14 C24 C34 0.9(4)
O14 C14 C24 C74 1.5(4)
C64 C14 C24 C74 -179.9(2)
C14 C24 C34 C44 -0.9(4)
C74 C24 C34 C44 179.9(2)
C24 C34 C44 C54 0.0(4)
C24 C34 C44 C114 -177.8(2)
C34 C44 C54 C64 0.9(4)
C114 C44 C54 C64 178.8(2)
C44 C54 C64 C14 -0.9(4)
C44 C54 C64 C154 -178.8(2)
O14 C14 C64 C54 178.5(2)
C24 C14 C64 C54 -0.1(4)
O14 C14 C64 C154 -3.6(4)
C24 C14 C64 C154 177.8(2)
C34 C24 C74 C104 -8.5(4)
C14 C24 C74 C104 172.4(3)
C34 C24 C74 C94 110.4(3)
C14 C24 C74 C94 -68.8(3)
C34 C24 C74 C84 -127.1(3)
C14 C24 C74 C84 53.8(4)
C34 C44 C114 C124 -9.0(4)
C54 C44 C114 C124 173.4(2)
C34 C44 C114 C144 111.6(3)
C54 C44 C114 C144 -66.1(3)
C34 C44 C114 C134 -129.3(3)
C54 C44 C114 C134 53.0(3)
C54 C64 C154 C184 -5.6(3)
C14 C64 C154 C184 176.5(2)
C54 C64 C154 C164 113.6(3)
C14 C64 C154 C164 -64.3(3)
C54 C64 C154 C174 -123.9(3)
C14 C64 C154 C174 58.2(3)
